data_4329525
loop_
_publ_author_name
'Xia Wang'
'Yanfeng Guo'
'Youguo Shi'
'Alexei A. Belik'
'Yoshihiro Tsujimoto'
'Wei Yi'
'Ying Sun'
'Yuichi Shirako'
'Masao Arai'
'Masaki Akaogi'
'Yoshitaka Matsushita'
'Kazunari Yamaura'

_publ_section_title
;
 High-Pressure Synthesis, Crystal Structure, and Electromagnetic
 Properties of CdRh2O4: an Analogous Oxide of the Postspinel Mineral
 MgAl2O4
;
_journal_name_full 'Inorganic Chemistry'
_journal_page_first 6868
_journal_page_last 6875
_journal_paper_doi 10.1021/ic300628m
_journal_volume 51
_journal_year 2012
_chemical_formula_sum 'Cd O4 Rh2'
_chemical_formula_weight 382.22
_chemical_name_systematic
;
?
;
_space_group_crystal_system cubic
_space_group_IT_number 227
_symmetry_Int_Tables_number 227
_symmetry_space_group_name_Hall 'F 4d 2 3 -1d'
_symmetry_space_group_name_H-M 'F d -3 m :1'
_cell_angle_alpha 90.0
_cell_angle_beta 90.0
_cell_angle_gamma 90.0
_cell_formula_units_Z 8
_cell_length_a 8.72168(244)
_cell_length_b 8.72168(244)
_cell_length_c 8.72168(244)
_cell_measurement_temperature 295
_cell_volume 663.4(3)
_computing_cell_refinement 'RIETAN-FP (Izumi and Momma, 2007)'
_computing_molecular_graphics 'VESTA (Momma and Izumi, 2008)'
_computing_structure_refinement 'RIETAN-FP (Izumi and Momma, 2007)'
_diffrn_ambient_temperature 295
_diffrn_measurement_device_type 'RIGAKU RINT 2500'
_diffrn_radiation_monochromator none
_diffrn_source 'sealed X-ray tube'
_diffrn_source_target Cu
_exptl_crystal_density_diffrn 7.653360
_exptl_crystal_F_000 1360.000
_pd_calc_method 'Rietveld Refinement'
_pd_char_colour black
_pd_instr_location ' ?'
_pd_meas_2theta_range_inc 0.02
_pd_meas_2theta_range_max 110
_pd_meas_2theta_range_min 10
_pd_meas_number_of_points 5000
_pd_meas_scan_method step
_pd_prep_pressure 100
_pd_prep_temperature 1250
_pd_proc_2theta_range_inc 0.02
_pd_proc_2theta_range_max 110
_pd_proc_2theta_range_min 10
_pd_proc_ls_background_function 'Legendre polynomials'
_pd_proc_ls_pref_orient_corr ' ?'
_pd_proc_ls_profile_function 'split pseudo-Voigt function'
_pd_proc_ls_prof_R_factor 0.011
_pd_proc_ls_prof_wR_expected 0.051
_pd_proc_ls_prof_wR_factor 0.073
_pd_spec_mounting '  powder '
_refine_ls_extinction_method none
_refine_ls_goodness_of_fit_all 1.73
_refine_ls_hydrogen_treatment noref
_refine_ls_matrix_type fullcycle
_refine_ls_number_constraints 11
_refine_ls_number_parameters 96
_refine_ls_number_restraints 0
_refine_ls_shift/su_max 0.0
_refine_ls_structure_factor_coef Inet
_refine_ls_weighting_scheme sigma
_cod_data_source_file ic300628m_si_002_2.cif
_cod_data_source_block Spinel
_cod_original_cell_volume 663.4372(3214)
_cod_original_sg_symbol_H-M 'F d -3 m'
_cod_original_formula_sum 'Cd O4 Rh2  '
_cod_database_code 4329525

loop_
_symmetry_equiv_pos_site_id
_symmetry_equiv_pos_as_xyz
1 x,y,z
2 -x,-y+1/2,z+1/2
3 -x+1/2,y+1/2,-z
4 x+1/2,-y,-z+1/2
5 z,x,y
6 z+1/2,-x,-y+1/2
7 -z,-x+1/2,y+1/2
8 -z+1/2,x+1/2,-y
9 y,z,x
10 -y+1/2,z+1/2,-x
11 y+1/2,-z,-x+1/2
12 -y,-z+1/2,x+1/2
13 y+3/4,x+1/4,-z+3/4
14 -y+1/4,-x+1/4,-z+1/4
15 y+1/4,-x+3/4,z+3/4
16 -y+3/4,x+3/4,z+1/4
17 x+3/4,z+1/4,-y+3/4
18 -x+3/4,z+3/4,y+1/4
19 -x+1/4,-z+1/4,-y+1/4
20 x+1/4,-z+3/4,y+3/4
21 z+3/4,y+1/4,-x+3/4
22 z+1/4,-y+3/4,x+3/4
23 -z+3/4,y+3/4,x+1/4
24 -z+1/4,-y+1/4,-x+1/4
25 -x+1/4,-y+1/4,-z+1/4
26 x+1/4,y+3/4,-z+3/4
27 x+3/4,-y+3/4,z+1/4
28 -x+3/4,y+1/4,z+3/4
29 -z+1/4,-x+1/4,-y+1/4
30 -z+3/4,x+1/4,y+3/4
31 z+1/4,x+3/4,-y+3/4
32 z+3/4,-x+3/4,y+1/4
33 -y+1/4,-z+1/4,-x+1/4
34 y+3/4,-z+3/4,x+1/4
35 -y+3/4,z+1/4,x+3/4
36 y+1/4,z+3/4,-x+3/4
37 -y+1/2,-x,z+1/2
38 y,x,z
39 -y,x+1/2,-z+1/2
40 y+1/2,-x+1/2,-z
41 -x+1/2,-z,y+1/2
42 x+1/2,-z+1/2,-y
43 x,z,y
44 -x,z+1/2,-y+1/2
45 -z+1/2,-y,x+1/2
46 -z,y+1/2,-x+1/2
47 z+1/2,-y+1/2,-x
48 z,y,x
49 x,y+1/2,z+1/2
50 -x,-y,z
51 -x+1/2,y,-z+1/2
52 x+1/2,-y+1/2,-z
53 z,x+1/2,y+1/2
54 z+1/2,-x+1/2,-y
55 -z,-x,y
56 -z+1/2,x,-y+1/2
57 y,z+1/2,x+1/2
58 -y+1/2,z,-x+1/2
59 y+1/2,-z+1/2,-x
60 -y,-z,x
61 y+3/4,x+3/4,-z+1/4
62 -y+1/4,-x+3/4,-z+3/4
63 y+1/4,-x+1/4,z+1/4
64 -y+3/4,x+1/4,z+3/4
65 x+3/4,z+3/4,-y+1/4
66 -x+3/4,z+1/4,y+3/4
67 -x+1/4,-z+3/4,-y+3/4
68 x+1/4,-z+1/4,y+1/4
69 z+3/4,y+3/4,-x+1/4
70 z+1/4,-y+1/4,x+1/4
71 -z+3/4,y+1/4,x+3/4
72 -z+1/4,-y+3/4,-x+3/4
73 -x+1/4,-y+3/4,-z+3/4
74 x+1/4,y+1/4,-z+1/4
75 x+3/4,-y+1/4,z+3/4
76 -x+3/4,y+3/4,z+1/4
77 -z+1/4,-x+3/4,-y+3/4
78 -z+3/4,x+3/4,y+1/4
79 z+1/4,x+1/4,-y+1/4
80 z+3/4,-x+1/4,y+3/4
81 -y+1/4,-z+3/4,-x+3/4
82 y+3/4,-z+1/4,x+3/4
83 -y+3/4,z+3/4,x+1/4
84 y+1/4,z+1/4,-x+1/4
85 -y+1/2,-x+1/2,z
86 y,x+1/2,z+1/2
87 -y,x,-z
88 y+1/2,-x,-z+1/2
89 -x+1/2,-z+1/2,y
90 x+1/2,-z,-y+1/2
91 x,z+1/2,y+1/2
92 -x,z,-y
93 -z+1/2,-y+1/2,x
94 -z,y,-x
95 z+1/2,-y,-x+1/2
96 z,y+1/2,x+1/2
97 x+1/2,y,z+1/2
98 -x+1/2,-y+1/2,z
99 -x,y+1/2,-z+1/2
100 x,-y,-z
101 z+1/2,x,y+1/2
102 z,-x,-y
103 -z+1/2,-x+1/2,y
104 -z,x+1/2,-y+1/2
105 y+1/2,z,x+1/2
106 -y,z+1/2,-x+1/2
107 y,-z,-x
108 -y+1/2,-z+1/2,x
109 y+1/4,x+1/4,-z+1/4
110 -y+3/4,-x+1/4,-z+3/4
111 y+3/4,-x+3/4,z+1/4
112 -y+1/4,x+3/4,z+3/4
113 x+1/4,z+1/4,-y+1/4
114 -x+1/4,z+3/4,y+3/4
115 -x+3/4,-z+1/4,-y+3/4
116 x+3/4,-z+3/4,y+1/4
117 z+1/4,y+1/4,-x+1/4
118 z+3/4,-y+3/4,x+1/4
119 -z+1/4,y+3/4,x+3/4
120 -z+3/4,-y+1/4,-x+3/4
121 -x+3/4,-y+1/4,-z+3/4
122 x+3/4,y+3/4,-z+1/4
123 x+1/4,-y+3/4,z+3/4
124 -x+1/4,y+1/4,z+1/4
125 -z+3/4,-x+1/4,-y+3/4
126 -z+1/4,x+1/4,y+1/4
127 z+3/4,x+3/4,-y+1/4
128 z+1/4,-x+3/4,y+3/4
129 -y+3/4,-z+1/4,-x+3/4
130 y+1/4,-z+3/4,x+3/4
131 -y+1/4,z+1/4,x+1/4
132 y+3/4,z+3/4,-x+1/4
133 -y,-x,z
134 y+1/2,x,z+1/2
135 -y+1/2,x+1/2,-z
136 y,-x+1/2,-z+1/2
137 -x,-z,y
138 x,-z+1/2,-y+1/2
139 x+1/2,z,y+1/2
140 -x+1/2,z+1/2,-y
141 -z,-y,x
142 -z+1/2,y+1/2,-x
143 z,-y+1/2,-x+1/2
144 z+1/2,y,x+1/2
145 x+1/2,y+1/2,z
146 -x+1/2,-y,z+1/2
147 -x,y,-z
148 x,-y+1/2,-z+1/2
149 z+1/2,x+1/2,y
150 z,-x+1/2,-y+1/2
151 -z+1/2,-x,y+1/2
152 -z,x,-y
153 y+1/2,z+1/2,x
154 -y,z,-x
155 y,-z+1/2,-x+1/2
156 -y+1/2,-z,x+1/2
157 y+1/4,x+3/4,-z+3/4
158 -y+3/4,-x+3/4,-z+1/4
159 y+3/4,-x+1/4,z+3/4
160 -y+1/4,x+1/4,z+1/4
161 x+1/4,z+3/4,-y+3/4
162 -x+1/4,z+1/4,y+1/4
163 -x+3/4,-z+3/4,-y+1/4
164 x+3/4,-z+1/4,y+3/4
165 z+1/4,y+3/4,-x+3/4
166 z+3/4,-y+1/4,x+3/4
167 -z+1/4,y+1/4,x+1/4
168 -z+3/4,-y+3/4,-x+1/4
169 -x+3/4,-y+3/4,-z+1/4
170 x+3/4,y+1/4,-z+3/4
171 x+1/4,-y+1/4,z+1/4
172 -x+1/4,y+3/4,z+3/4
173 -z+3/4,-x+3/4,-y+1/4
174 -z+1/4,x+3/4,y+3/4
175 z+3/4,x+1/4,-y+3/4
176 z+1/4,-x+1/4,y+1/4
177 -y+3/4,-z+3/4,-x+1/4
178 y+1/4,-z+1/4,x+1/4
179 -y+1/4,z+3/4,x+3/4
180 y+3/4,z+1/4,-x+3/4
181 -y,-x+1/2,z+1/2
182 y+1/2,x+1/2,z
183 -y+1/2,x,-z+1/2
184 y,-x,-z
185 -x,-z+1/2,y+1/2
186 x,-z,-y
187 x+1/2,z+1/2,y
188 -x+1/2,z,-y+1/2
189 -z,-y+1/2,x+1/2
190 -z+1/2,y,-x+1/2
191 z,-y,-x
192 z+1/2,y+1/2,x

loop_
_atom_site_label
_atom_site_fract_x
_atom_site_fract_y
_atom_site_fract_z
_atom_site_U_iso_or_equiv
_atom_site_adp_type
_atom_site_occupancy
_atom_site_type_symbol
Cd 0 0 0 0.00859(20) Uiso 1 Cd
Rh1 0.625 0.625 0.625 0.00581(16) Uiso 1 Rh
O1 0.39120(17) 0.39120(17) 0.39120(17) 0.00660(85) Uiso 1 O

loop_
_atom_site_aniso_label
_atom_site_aniso_U_11
_atom_site_aniso_U_22
_atom_site_aniso_U_33
_atom_site_aniso_U_12
_atom_site_aniso_U_13
_atom_site_aniso_U_23
Cd 0.00859 0.00859 0.00859 0 0 0
Rh1 0.00581 0.00581 0.00581 0 0 0
O1 0.00660 0.00660 0.00660 0 0 0

loop_
_atom_type_symbol
_atom_type_description
_atom_type_number_in_cell
_atom_type_scat_dispersion_real
_atom_type_scat_dispersion_imag
_atom_type_scat_source
Rh Rh 16 0.093 3.605 'S. Sasaki (1989) KEK Report 88-14'
Cd Cd 8 0.119 4.653 'S. Sasaki (1989) KEK Report 88-14'
O O 32 0.049 0.0322 'S. Sasaki (1989) KEK Report 88-14'

loop_
_diffrn_radiation_type
_diffrn_radiation_wavelength
CuK\a~1~ 1.54056

loop_
_geom_angle_atom_site_label_1
_geom_angle_atom_site_label_2
_geom_angle_atom_site_label_3
_geom_angle_site_symmetry_1
_geom_angle_site_symmetry_3
_geom_angle
_geom_angle_publ_flag
Rh1 O1 Rh1 50_665 112_644 97.614 no

loop_
_geom_bond_atom_site_label_1
_geom_bond_atom_site_label_2
_geom_bond_site_symmetry_2
_geom_bond_distance
_geom_bond_publ_flag
Cd O1 25_555 2.1330(27) no
Cd O1 112_544 2.1330(27) no
Cd O1 65_445 2.1330(27) no
Cd O1 159_454 2.1330(27) no
Rh1 O1 147_656 2.0489(14) no
Rh1 O1 113_556 2.0489(14) no
Rh1 O1 63_565 2.0489(14) no
Rh1 O1 50_665 2.0489(14) no
Rh1 O1 100_566 2.0489(14) no
Rh1 O1 160_655 2.0489(14) no
